data_1560631
loop_
_publ_author_name
'Huang, Ya-Jing'
'Zheng, Yue-Qing'
'Wang, Jin-Jian'
'Zhou, Lin-Xia'

_publ_section_title
;
 A new bismuth-based coordination polymer as an efficient visible light
 responding photocatalyst under white LED irradiation
;
_journal_name_full 'Journal of Solid State Chemistry'
_journal_page_first 42
_journal_page_last 47
_journal_paper_doi 10.1016/j.jssc.2016.10.028
_journal_volume 246
_journal_year 2017
_chemical_formula_moiety 'C21 H11 Bi N3 O12, C12 H11 N2, O'
_chemical_formula_sum 'C33 H22 Bi N5 O13'
_chemical_formula_weight 905.54
_space_group_IT_number 2
_space_group_name_Hall '-P 1'
_space_group_name_H-M_alt 'P -1'
_symmetry_cell_setting triclinic
_symmetry_space_group_name_Hall '-P 1'
_symmetry_space_group_name_H-M 'P -1'
_atom_sites_solution_hydrogens geom
_atom_sites_solution_primary direct
_atom_sites_solution_secondary difmap
_cell_angle_alpha 93.10(3)
_cell_angle_beta 94.70(3)
_cell_angle_gamma 101.28(3)
_cell_formula_units_Z 2
_cell_length_a 8.6209(17)
_cell_length_b 9.1518(18)
_cell_length_c 21.858(4)
_cell_measurement_reflns_used 16540
_cell_measurement_temperature 293(2)
_cell_measurement_theta_max 27.44
_cell_measurement_theta_min 3.07
_cell_volume 1681.2(6)
_computing_cell_refinement rapid-auto
_computing_data_collection rapid-auto(rigaku,1998)
_computing_data_reduction crystalstructure(rigaku/msc,2004)
_computing_molecular_graphics ortepll(Johnson,1976)
_computing_publication_material shelxl-97
_computing_structure_refinement 'SHELXL-97 (Sheldrick, 1997)'
_computing_structure_solution 'SHELXS-97 (Sheldrick, 1990)'
_diffrn_ambient_temperature 293(2)
_diffrn_detector_area_resol_mean 0
_diffrn_measured_fraction_theta_full 0.987
_diffrn_measured_fraction_theta_max 0.987
_diffrn_measurement_device_type 'rigaku r-axis rapid'
_diffrn_measurement_method '\w scan'
_diffrn_radiation_monochromator graphite
_diffrn_radiation_source 'fine-focus sealed tube'
_diffrn_radiation_type MoK\a
_diffrn_radiation_wavelength 0.71073
_diffrn_reflns_av_R_equivalents 0.1596
_diffrn_reflns_av_sigmaI/netI 0.1588
_diffrn_reflns_limit_h_max 11
_diffrn_reflns_limit_h_min -11
_diffrn_reflns_limit_k_max 11
_diffrn_reflns_limit_k_min -11
_diffrn_reflns_limit_l_max 28
_diffrn_reflns_limit_l_min -25
_diffrn_reflns_number 16540
_diffrn_reflns_theta_full 27.44
_diffrn_reflns_theta_max 27.44
_diffrn_reflns_theta_min 3.05
_diffrn_standards_decay_% 0
_diffrn_standards_interval_count image
_diffrn_standards_interval_time 0
_diffrn_standards_number 0
_exptl_absorpt_coefficient_mu 5.319
_exptl_absorpt_correction_T_max 0.272
_exptl_absorpt_correction_T_min 0.1
_exptl_absorpt_correction_type empirical
_exptl_absorpt_process_details ABSCOR(Higashi,1995)
_exptl_crystal_colour colorless
_exptl_crystal_density_diffrn 1.789
_exptl_crystal_density_method 'not measured'
_exptl_crystal_description block
_exptl_crystal_F_000 884
_exptl_crystal_size_max 0.486
_exptl_crystal_size_mid 0.382
_exptl_crystal_size_min 0.245
_refine_diff_density_max 5.844
_refine_diff_density_min -3.057
_refine_diff_density_rms 0.247
_refine_ls_extinction_method none
_refine_ls_goodness_of_fit_ref 1.097
_refine_ls_hydrogen_treatment mixed
_refine_ls_matrix_type full
_refine_ls_number_parameters 479
_refine_ls_number_reflns 7575
_refine_ls_number_restraints 6
_refine_ls_restrained_S_all 1.097
_refine_ls_R_factor_all 0.0809
_refine_ls_R_factor_gt 0.0733
_refine_ls_shift/su_max 0.001
_refine_ls_shift/su_mean 0.000
_refine_ls_structure_factor_coef Fsqd
_refine_ls_weighting_details 'calc w=1/[\s^2^(Fo^2^)+(0.0504P)^2^+5.0066P] where P=(Fo^2^+2Fc^2^)/3'
_refine_ls_weighting_scheme calc
_refine_ls_wR_factor_gt 0.1668
_refine_ls_wR_factor_ref 0.1717
_reflns_number_gt 6655
_reflns_number_total 7675
_reflns_threshold_expression >2sigma(I)
_cod_data_source_file JSSC-2017-246-42.CIF
_cod_data_source_block x
_cod_original_sg_symbol_Hall '-p 1'
_cod_database_code 1560631

loop_
_symmetry_equiv_pos_as_xyz
'x, y, z'
'-x, -y, -z'

loop_
_atom_site_label
_atom_site_type_symbol
_atom_site_fract_x
_atom_site_fract_y
_atom_site_fract_z
_atom_site_U_iso_or_equiv
_atom_site_adp_type
_atom_site_occupancy
_atom_site_symmetry_multiplicity
_atom_site_calc_flag
_atom_site_refinement_flags
_atom_site_disorder_assembly
_atom_site_disorder_group
Bi1 Bi 0.76762(3) 0.27773(2) 0.338524(11) 0.02600(12) Uani 1 1 d . . .
O1 O 0.6311(8) 0.3880(6) 0.4226(3) 0.0369(14) Uani 1 1 d . . .
O2 O 0.4170(9) 0.3877(8) 0.4730(3) 0.0472(17) Uani 1 1 d . . .
C1 C 0.4918(11) 0.3375(9) 0.4312(4) 0.0303(17) Uani 1 1 d . . .
C2 C 0.3972(11) 0.2081(9) 0.3900(4) 0.0301(17) Uani 1 1 d . . .
C3 C 0.2425(10) 0.1452(10) 0.3984(4) 0.0347(18) Uani 1 1 d . . .
H3A H 0.1912 0.1819 0.4299 0.042 Uiso 1 1 calc R . .
C4 C 0.1643(11) 0.0233(10) 0.3579(4) 0.039(2) Uani 1 1 d . . .
H4A H 0.0604 -0.0235 0.3625 0.047 Uiso 1 1 calc R . .
C5 C 0.2441(11) -0.0253(10) 0.3112(4) 0.0336(18) Uani 1 1 d . . .
C6 C 0.1638(12) -0.1576(10) 0.2678(5) 0.040(2) Uani 1 1 d . . .
O3 O 0.2551(10) -0.1899(9) 0.2269(4) 0.062(2) Uani 1 1 d . . .
H3B H 0.2077 -0.2620 0.2043 0.094 Uiso 1 1 calc R . .
O4 O 0.0327(9) -0.2248(8) 0.2727(4) 0.059(2) Uani 1 1 d . . .
C7 C 0.3972(10) 0.0478(9) 0.3047(4) 0.0317(17) Uani 1 1 d . . .
H7A H 0.4486 0.0161 0.2722 0.038 Uiso 1 1 calc R . .
N1 N 0.4745(9) 0.1619(8) 0.3431(3) 0.0317(15) Uani 1 1 d . . .
O5 O 0.6608(8) 0.2318(6) 0.2400(3) 0.0371(14) Uani 1 1 d . . .
O6 O 0.5741(10) 0.3169(7) 0.1536(3) 0.0492(18) Uani 1 1 d . . .
C8 C 0.6254(11) 0.3339(9) 0.2078(4) 0.0312(17) Uani 1 1 d . . .
C9 C 0.6449(10) 0.4888(8) 0.2402(4) 0.0290(16) Uani 1 1 d . . .
C10 C 0.6199(12) 0.6099(9) 0.2087(4) 0.0381(19) Uani 1 1 d . . .
H10A H 0.5873 0.5992 0.1668 0.046 Uiso 1 1 calc R . .
C11 C 0.6448(11) 0.7484(9) 0.2413(4) 0.0358(19) Uani 1 1 d . . .
H11A H 0.6344 0.8333 0.2211 0.043 Uiso 1 1 calc R . .
C12 C 0.6851(10) 0.7580(8) 0.3039(4) 0.0309(17) Uani 1 1 d . . .
C13 C 0.7136(11) 0.9061(8) 0.3423(5) 0.037(2) Uani 1 1 d . . .
O7 O 0.6870(11) 0.9036(7) 0.3963(4) 0.055(2) Uani 1 1 d . . .
O8 O 0.7588(8) 1.0182(6) 0.3120(4) 0.0444(16) Uani 1 1 d . . .
C14 C 0.7066(9) 0.6323(8) 0.3321(4) 0.0267(15) Uani 1 1 d . . .
H14A H 0.7337 0.6391 0.3744 0.032 Uiso 1 1 calc R . .
N2 N 0.6895(9) 0.4993(7) 0.3001(3) 0.0281(13) Uani 1 1 d . . .
O9 O 0.9858(9) 0.3096(7) 0.2794(3) 0.0451(16) Uani 1 1 d . . .
O10 O 1.2389(9) 0.3767(8) 0.2651(3) 0.0501(18) Uani 1 1 d . . .
C15 C 1.1211(11) 0.3871(9) 0.2933(4) 0.0329(18) Uani 1 1 d . . .
C16 C 1.1468(10) 0.5009(9) 0.3482(4) 0.0283(16) Uani 1 1 d . . .
C17 C 1.2883(11) 0.6022(10) 0.3630(5) 0.0370(19) Uani 1 1 d . . .
H17A H 1.3739 0.6038 0.3396 0.044 Uiso 1 1 calc R . .
C18 C 1.2979(11) 0.7014(10) 0.4141(4) 0.0368(19) Uani 1 1 d . . .
H18A H 1.3912 0.7714 0.4250 0.044 Uiso 1 1 calc R . .
C19 C 1.1725(10) 0.6974(8) 0.4483(4) 0.0293(16) Uani 1 1 d . . .
C20 C 1.1778(11) 0.7995(9) 0.5045(4) 0.0318(17) Uani 1 1 d . . .
O11 O 1.0778(8) 0.7778(7) 0.5413(3) 0.0412(15) Uani 1 1 d . . .
O12 O 1.3030(9) 0.9073(7) 0.5118(3) 0.0467(17) Uani 1 1 d . . .
H12A H 1.2974 0.9624 0.5420 0.070 Uiso 1 1 calc R . .
C21 C 1.0334(10) 0.5933(8) 0.4314(4) 0.0294(16) Uani 1 1 d . . .
H21A H 0.9490 0.5890 0.4556 0.035 Uiso 1 1 calc R . .
N3 N 1.0168(9) 0.4972(7) 0.3803(3) 0.0310(14) Uani 1 1 d . . .
N4 N 1.1206(14) 1.1423(10) 0.1774(4) 0.057(3) Uani 1 1 d . . .
H4B H 1.1508 1.2131 0.2059 0.068 Uiso 1 1 calc R . .
C22 C 0.9707(17) 1.0658(14) 0.1725(5) 0.061(3) Uani 1 1 d . . .
H22A H 0.9003 1.0875 0.2000 0.073 Uiso 1 1 calc R . .
C23 C 0.9222(16) 0.9547(13) 0.1262(5) 0.057(3) Uani 1 1 d . . .
H23A H 0.8175 0.9025 0.1224 0.069 Uiso 1 1 calc R . .
C24 C 1.0236(14) 0.9184(11) 0.0855(5) 0.047(2) Uani 1 1 d . . .
C25 C 1.1787(15) 1.0010(14) 0.0929(6) 0.061(3) Uani 1 1 d . . .
H25A H 1.2513 0.9803 0.0661 0.074 Uiso 1 1 calc R . .
C26 C 1.2254(16) 1.1110(14) 0.1385(6) 0.068(3) Uani 1 1 d . . .
H26A H 1.3296 1.1647 0.1431 0.082 Uiso 1 1 calc R . .
C27 C 0.9625(15) 0.7988(12) 0.0369(5) 0.054(3) Uani 1 1 d . . .
H27A H 0.8561 0.7528 0.0360 0.064 Uiso 1 1 calc R . .
C28 C 1.0439(15) 0.7506(12) -0.0055(5) 0.053(3) Uani 1 1 d . . .
H28A H 1.1510 0.7948 -0.0041 0.064 Uiso 1 1 calc R . .
C29 C 0.9805(14) 0.6320(11) -0.0553(5) 0.047(2) Uani 1 1 d . . .
C30 C 0.8251(15) 0.5592(15) -0.0616(6) 0.062(3) Uani 1 1 d . . .
H30A H 0.7545 0.5827 -0.0345 0.074 Uiso 1 1 calc R . .
C31 C 0.7747(16) 0.4495(14) -0.1093(7) 0.069(4) Uani 1 1 d . . .
H31A H 0.6682 0.4022 -0.1140 0.083 Uiso 1 1 calc R . .
N5 N 0.8681(12) 0.4096(10) -0.1477(4) 0.051(2) Uani 1 1 d . . .
C32 C 1.0178(15) 0.4770(13) -0.1412(5) 0.059(3) Uani 1 1 d . . .
H32A H 1.0856 0.4491 -0.1686 0.070 Uiso 1 1 calc R . .
C33 C 1.0792(14) 0.5881(13) -0.0952(5) 0.057(3) Uani 1 1 d . . .
H33A H 1.1866 0.6324 -0.0916 0.068 Uiso 1 1 calc R . .
O13A O 0.535(3) 0.775(4) 0.0463(13) 0.125(8) Uani 0.56(2) 1 d PU A 1
O13B O 0.571(3) 0.636(4) 0.0503(12) 0.106(9) Uani 0.44(2) 1 d PU A 2

loop_
_atom_site_aniso_label
_atom_site_aniso_U_11
_atom_site_aniso_U_22
_atom_site_aniso_U_33
_atom_site_aniso_U_23
_atom_site_aniso_U_13
_atom_site_aniso_U_12
Bi1 0.02975(19) 0.01918(17) 0.02662(18) -0.00715(11) 0.00256(14) 0.00139(11)
O1 0.044(4) 0.029(3) 0.033(3) -0.014(2) 0.009(3) 0.000(3)
O2 0.037(4) 0.055(4) 0.045(4) -0.025(3) 0.012(3) 0.002(3)
C1 0.036(5) 0.027(4) 0.026(4) -0.009(3) -0.002(4) 0.006(3)
C2 0.036(5) 0.031(4) 0.022(4) -0.011(3) 0.000(3) 0.010(3)
C3 0.023(4) 0.046(5) 0.032(4) -0.012(4) 0.001(4) 0.004(3)
C4 0.020(4) 0.047(5) 0.045(5) -0.011(4) 0.000(4) -0.001(3)
C5 0.027(4) 0.035(4) 0.035(4) -0.008(3) -0.003(4) 0.003(3)
C6 0.031(5) 0.039(4) 0.044(5) -0.011(4) -0.010(4) 0.000(4)
O3 0.055(5) 0.060(5) 0.057(5) -0.037(4) 0.002(4) -0.012(4)
O4 0.036(4) 0.055(4) 0.076(6) -0.026(4) 0.003(4) -0.008(3)
C7 0.020(4) 0.039(4) 0.030(4) -0.014(3) -0.005(3) -0.003(3)
N1 0.029(4) 0.032(3) 0.031(4) -0.014(3) 0.002(3) 0.003(3)
O5 0.053(4) 0.024(3) 0.031(3) -0.010(2) -0.001(3) 0.003(3)
O6 0.071(5) 0.040(3) 0.028(3) -0.014(3) -0.010(3) 0.001(3)
C8 0.030(4) 0.029(4) 0.031(4) -0.012(3) 0.002(4) 0.001(3)
C9 0.026(4) 0.024(3) 0.032(4) -0.009(3) -0.001(3) -0.003(3)
C10 0.047(6) 0.038(4) 0.029(4) -0.006(3) -0.004(4) 0.014(4)
C11 0.036(5) 0.026(4) 0.045(5) 0.000(3) 0.001(4) 0.007(3)
C12 0.023(4) 0.022(3) 0.043(5) -0.004(3) -0.005(4) 0.000(3)
C13 0.034(5) 0.021(4) 0.053(6) -0.014(3) -0.006(4) 0.006(3)
O7 0.083(6) 0.027(3) 0.046(4) -0.015(3) 0.003(4) -0.004(3)
O8 0.044(4) 0.017(3) 0.072(5) -0.007(3) 0.016(4) 0.003(2)
C14 0.023(4) 0.022(3) 0.032(4) -0.011(3) -0.001(3) 0.001(3)
N2 0.032(4) 0.023(3) 0.025(3) -0.008(2) -0.003(3) 0.002(3)
O9 0.039(4) 0.045(3) 0.041(3) -0.016(3) 0.010(3) -0.015(3)
O10 0.040(4) 0.054(4) 0.050(4) -0.025(3) 0.015(3) -0.003(3)
C15 0.032(5) 0.035(4) 0.029(4) -0.007(3) 0.005(4) 0.003(3)
C16 0.029(4) 0.029(4) 0.028(4) -0.005(3) 0.006(3) 0.008(3)
C17 0.026(4) 0.039(4) 0.038(5) -0.004(4) -0.001(4) -0.009(3)
C18 0.030(5) 0.037(4) 0.036(5) -0.008(3) 0.000(4) -0.008(3)
C19 0.026(4) 0.028(4) 0.032(4) -0.001(3) 0.001(3) 0.003(3)
C20 0.031(4) 0.030(4) 0.031(4) -0.004(3) -0.004(4) 0.000(3)
O11 0.036(4) 0.041(3) 0.041(4) -0.012(3) 0.009(3) -0.002(3)
O12 0.049(4) 0.037(3) 0.043(4) -0.015(3) 0.005(3) -0.014(3)
C21 0.030(4) 0.029(4) 0.026(4) -0.009(3) 0.002(3) 0.001(3)
N3 0.034(4) 0.027(3) 0.028(3) -0.009(3) 0.001(3) 0.000(3)
N4 0.076(7) 0.048(5) 0.040(5) -0.023(4) -0.007(5) 0.009(5)
C22 0.077(9) 0.067(7) 0.037(5) -0.020(5) 0.008(6) 0.014(6)
C23 0.054(7) 0.060(6) 0.048(6) -0.020(5) 0.010(6) -0.008(5)
C24 0.054(7) 0.043(5) 0.036(5) -0.012(4) -0.004(5) -0.002(4)
C25 0.039(6) 0.074(8) 0.060(7) -0.037(6) 0.009(5) -0.005(5)
C26 0.049(7) 0.069(7) 0.073(8) -0.027(6) -0.006(7) -0.010(6)
C27 0.046(6) 0.056(6) 0.050(6) -0.020(5) -0.004(5) 0.001(5)
C28 0.051(7) 0.057(6) 0.044(6) -0.024(5) -0.006(5) 0.001(5)
C29 0.045(6) 0.046(5) 0.040(5) -0.017(4) -0.005(5) -0.003(4)
C30 0.043(7) 0.075(8) 0.059(7) -0.039(6) 0.003(6) 0.003(6)
C31 0.044(7) 0.070(7) 0.079(9) -0.050(7) -0.006(6) -0.004(6)
N5 0.052(6) 0.054(5) 0.039(4) -0.024(4) -0.002(4) 0.002(4)
C32 0.054(7) 0.068(7) 0.045(6) -0.024(5) 0.017(5) -0.007(5)
C33 0.040(6) 0.071(7) 0.050(6) -0.029(5) 0.010(5) -0.007(5)
O13A 0.062(13) 0.16(2) 0.134(15) 0.002(17) 0.029(12) -0.023(14)
O13B 0.072(15) 0.15(2) 0.074(13) -0.026(16) 0.039(12) -0.033(15)

loop_
_atom_type_symbol
_atom_type_description
_atom_type_scat_dispersion_real
_atom_type_scat_dispersion_imag
_atom_type_scat_source
C C 0.0033 0.0016 'International Tables Vol C Tables 4.2.6.8 and 6.1.1.4'
H H 0.0000 0.0000 'International Tables Vol C Tables 4.2.6.8 and 6.1.1.4'
Bi Bi -4.1077 10.2566 'International Tables Vol C Tables 4.2.6.8 and 6.1.1.4'
N N 0.0061 0.0033 'International Tables Vol C Tables 4.2.6.8 and 6.1.1.4'
O O 0.0106 0.0060 'International Tables Vol C Tables 4.2.6.8 and 6.1.1.4'

loop_
_geom_angle_atom_site_label_1
_geom_angle_atom_site_label_2
_geom_angle_atom_site_label_3
_geom_angle
_geom_angle_site_symmetry_1
_geom_angle_site_symmetry_3
O5 Bi1 O9 74.9(2) . .
O5 Bi1 O8 73.5(2) . 1_545
O9 Bi1 O8 82.7(2) . 1_545
O5 Bi1 N2 69.4(2) . .
O9 Bi1 N2 90.8(3) . .
O8 Bi1 N2 142.8(2) 1_545 .
O5 Bi1 O1 123.2(2) . .
O9 Bi1 O1 146.7(2) . .
O8 Bi1 O1 127.4(2) 1_545 .
N2 Bi1 O1 73.4(2) . .
O5 Bi1 N1 73.9(2) . .
O9 Bi1 N1 146.7(2) . .
O8 Bi1 N1 77.5(2) 1_545 .
N2 Bi1 N1 89.0(2) . .
O1 Bi1 N1 64.0(2) . .
O5 Bi1 N3 125.6(2) . .
O9 Bi1 N3 63.8(2) . .
O8 Bi1 N3 129.9(2) 1_545 .
N2 Bi1 N3 77.1(2) . .
O1 Bi1 N3 83.9(2) . .
N1 Bi1 N3 147.6(2) . .
C1 O1 Bi1 122.0(5) . .
O1 C1 O2 124.9(8) . .
O1 C1 C2 119.8(8) . .
O2 C1 C2 115.4(8) . .
N1 C2 C3 123.0(8) . .
N1 C2 C1 114.9(8) . .
C3 C2 C1 122.1(8) . .
C2 C3 C4 117.9(8) . .
C2 C3 H3A 121.1 . .
C4 C3 H3A 121.1 . .
C5 C4 C3 118.9(8) . .
C5 C4 H4A 120.5 . .
C3 C4 H4A 120.5 . .
C4 C5 C7 119.4(8) . .
C4 C5 C6 119.9(8) . .
C7 C5 C6 120.7(9) . .
O4 C6 O3 125.1(9) . .
O4 C6 C5 122.5(10) . .
O3 C6 C5 112.3(8) . .
C6 O3 H3B 109.5 . .
N1 C7 C5 122.8(9) . .
N1 C7 H7A 118.6 . .
C5 C7 H7A 118.6 . .
C7 N1 C2 118.0(8) . .
C7 N1 Bi1 122.7(6) . .
C2 N1 Bi1 119.0(5) . .
C8 O5 Bi1 122.4(5) . .
O6 C8 O5 125.2(8) . .
O6 C8 C9 117.8(8) . .
O5 C8 C9 117.0(7) . .
N2 C9 C10 122.7(7) . .
N2 C9 C8 115.6(7) . .
C10 C9 C8 121.7(8) . .
C9 C10 C11 118.2(8) . .
C9 C10 H10A 120.9 . .
C11 C10 H10A 120.9 . .
C12 C11 C10 119.1(7) . .
C12 C11 H11A 120.5 . .
C10 C11 H11A 120.5 . .
C14 C12 C11 119.4(7) . .
C14 C12 C13 118.9(8) . .
C11 C12 C13 121.7(7) . .
O7 C13 O8 128.6(8) . .
O7 C13 C12 118.0(8) . .
O8 C13 C12 113.4(8) . .
C13 O8 Bi1 129.3(6) . 1_565
N2 C14 C12 121.6(8) . .
N2 C14 H14A 119.2 . .
C12 C14 H14A 119.2 . .
C9 N2 C14 119.0(6) . .
C9 N2 Bi1 114.7(5) . .
C14 N2 Bi1 125.7(5) . .
C15 O9 Bi1 128.0(6) . .
O9 C15 O10 124.0(8) . .
O9 C15 C16 118.8(8) . .
O10 C15 C16 117.2(8) . .
N3 C16 C17 123.3(8) . .
N3 C16 C15 114.1(7) . .
C17 C16 C15 122.6(8) . .
C16 C17 C18 117.5(9) . .
C16 C17 H17A 121.2 . .
C18 C17 H17A 121.2 . .
C19 C18 C17 120.7(8) . .
C19 C18 H18A 119.6 . .
C17 C18 H18A 119.6 . .
C18 C19 C21 119.3(8) . .
C18 C19 C20 122.9(8) . .
C21 C19 C20 117.8(7) . .
O11 C20 O12 124.0(8) . .
O11 C20 C19 122.4(8) . .
O12 C20 C19 113.6(8) . .
C20 O12 H12A 109.5 . .
N3 C21 C19 121.9(8) . .
N3 C21 H21A 119.0 . .
C19 C21 H21A 119.0 . .
C21 N3 C16 117.1(7) . .
C21 N3 Bi1 128.6(6) . .
C16 N3 Bi1 114.0(5) . .
C22 N4 C26 121.4(9) . .
C22 N4 H4B 119.3 . .
C26 N4 H4B 119.3 . .
N4 C22 C23 119.1(11) . .
N4 C22 H22A 120.5 . .
C23 C22 H22A 120.5 . .
C22 C23 C24 121.9(12) . .
C22 C23 H23A 119.0 . .
C24 C23 H23A 119.0 . .
C23 C24 C25 116.7(10) . .
C23 C24 C27 118.7(11) . .
C25 C24 C27 124.6(11) . .
C26 C25 C24 121.0(12) . .
C26 C25 H25A 119.5 . .
C24 C25 H25A 119.5 . .
N4 C26 C25 119.8(12) . .
N4 C26 H26A 120.1 . .
C25 C26 H26A 120.1 . .
C28 C27 C24 126.3(11) . .
C28 C27 H27A 116.9 . .
C24 C27 H27A 116.9 . .
C27 C28 C29 126.0(11) . .
C27 C28 H28A 117.0 . .
C29 C28 H28A 117.0 . .
C33 C29 C30 117.6(9) . .
C33 C29 C28 120.2(10) . .
C30 C29 C28 122.1(11) . .
C29 C30 C31 118.7(11) . .
C29 C30 H30A 120.7 . .
C31 C30 H30A 120.7 . .
N5 C31 C30 123.5(12) . .
N5 C31 H31A 118.3 . .
C30 C31 H31A 118.3 . .
C31 N5 C32 118.1(9) . .
N5 C32 C33 122.7(11) . .
N5 C32 H32A 118.7 . .
C33 C32 H32A 118.7 . .
C29 C33 C32 119.3(11) . .
C29 C33 H33A 120.3 . .
C32 C33 H33A 120.3 . .

loop_
_geom_bond_atom_site_label_1
_geom_bond_atom_site_label_2
_geom_bond_distance
_geom_bond_site_symmetry_2
Bi1 O5 2.256(6) .
Bi1 O9 2.349(7) .
Bi1 O8 2.400(5) 1_545
Bi1 N2 2.428(6) .
Bi1 O1 2.530(6) .
Bi1 N1 2.554(8) .
Bi1 N3 2.697(7) .
O1 C1 1.233(11) .
O2 C1 1.277(11) .
C1 C2 1.504(11) .
C2 N1 1.360(11) .
C2 C3 1.377(13) .
C3 C4 1.409(12) .
C3 H3A 0.9300 .
C4 C5 1.377(13) .
C4 H4A 0.9300 .
C5 C7 1.380(12) .
C5 C6 1.512(12) .
C6 O4 1.192(12) .
C6 O3 1.299(13) .
O3 H3B 0.8200 .
C7 N1 1.335(10) .
C7 H7A 0.9300 .
O5 C8 1.268(10) .
O6 C8 1.222(11) .
C8 C9 1.522(11) .
C9 N2 1.327(10) .
C9 C10 1.379(11) .
C10 C11 1.389(12) .
C10 H10A 0.9300 .
C11 C12 1.378(13) .
C11 H11A 0.9300 .
C12 C14 1.371(10) .
C12 C13 1.522(11) .
C13 O7 1.220(13) .
C13 O8 1.266(11) .
O8 Bi1 2.400(5) 1_565
C14 N2 1.347(9) .
C14 H14A 0.9300 .
O9 C15 1.245(11) .
O10 C15 1.247(11) .
C15 C16 1.519(11) .
C16 N3 1.365(11) .
C16 C17 1.383(12) .
C17 C18 1.386(13) .
C17 H17A 0.9300 .
C18 C19 1.361(12) .
C18 H18A 0.9300 .
C19 C21 1.387(11) .
C19 C20 1.495(11) .
C20 O11 1.222(11) .
C20 O12 1.304(10) .
O12 H12A 0.8200 .
C21 N3 1.365(10) .
C21 H21A 0.9300 .
N4 C22 1.336(16) .
N4 C26 1.349(17) .
N4 H4B 0.8600 .
C22 C23 1.373(15) .
C22 H22A 0.9300 .
C23 C24 1.369(16) .
C23 H23A 0.9300 .
C24 C25 1.394(16) .
C24 C27 1.470(13) .
C25 C26 1.356(15) .
C25 H25A 0.9300 .
C26 H26A 0.9300 .
C27 C28 1.315(16) .
C27 H27A 0.9300 .
C28 C29 1.484(12) .
C28 H28A 0.9300 .
C29 C33 1.366(15) .
C29 C30 1.367(16) .
C30 C31 1.389(14) .
C30 H30A 0.9300 .
C31 N5 1.295(16) .
C31 H31A 0.9300 .
N5 C32 1.310(15) .
C32 C33 1.384(13) .
C32 H32A 0.9300 .
C33 H33A 0.9300 .
